data_7027887
loop_
_publ_author_name
'Davies, John E.'
'Mays, Martin J.'
'Raithby, Paul R.'
'Sarveswaran, Vallipuram'
'Shields, Gregory P.'

_publ_section_title
;
 Nature of previously reported thermally unstable products derived from
 the reaction of [Co2(CO)8] with PhSSPh, EtSSEt or PhSeSePh and of the
 reactions of these products with alkynes or isocyanides
;
_journal_issue 5
_journal_name_full 'Journal of the Chemical Society, Dalton Transactions'
_journal_page_first 775
_journal_paper_doi 10.1039/a707709b
_journal_year 1998
_chemical_formula_structural '[Co3(m3-S)(CO)7(M-BuNCPh)]'
_chemical_formula_sum 'C18 H14 Co3 N O7 S'
_chemical_formula_weight 565.15
_chemical_name_systematic
;
 ?
;
_space_group_IT_number 2
_symmetry_cell_setting triclinic
_symmetry_space_group_name_Hall '-P 1'
_symmetry_space_group_name_H-M 'P -1'
_atom_sites_solution_hydrogens geom
_atom_sites_solution_primary direct
_atom_sites_solution_secondary difmap
_audit_creation_method SHELXL
_cell_angle_alpha 104.259(13)
_cell_angle_beta 101.344(13)
_cell_angle_gamma 83.24(2)
_cell_formula_units_Z 2
_cell_length_a 8.797(2)
_cell_length_b 15.793(3)
_cell_length_c 8.5066(11)
_cell_measurement_reflns_used 25
_cell_measurement_temperature 293(2)
_cell_measurement_theta_max 45
_cell_measurement_theta_min 40
_cell_volume 1120.1(4)
_computing_structure_refinement 'SHELXL-93 (Sheldrick, 1993)'
_computing_structure_solution 'SHELXS-86 (Sheldrick, 1990)'
_diffrn_ambient_temperature 293(2)
_diffrn_measurement_device 'Rigaku AFC5-R'
_diffrn_measurement_method 'omega-2theta scans'
_diffrn_radiation_monochromator graphite
_diffrn_radiation_source 'fine-focus rotating anode'
_diffrn_radiation_type MoK\a
_diffrn_radiation_wavelength 0.71069
_diffrn_reflns_av_R_equivalents 0.0392
_diffrn_reflns_av_sigmaI/netI 0.0770
_diffrn_reflns_limit_h_max 9
_diffrn_reflns_limit_h_min 0
_diffrn_reflns_limit_k_max 16
_diffrn_reflns_limit_k_min -16
_diffrn_reflns_limit_l_max 8
_diffrn_reflns_limit_l_min -9
_diffrn_reflns_number 3157
_diffrn_reflns_theta_max 22.50
_diffrn_reflns_theta_min 2.51
_diffrn_standards_decay_% 7
_diffrn_standards_interval_count 200
_diffrn_standards_number 3
_exptl_absorpt_coefficient_mu 2.326
_exptl_absorpt_correction_T_max 0.997
_exptl_absorpt_correction_T_min 0.888
_exptl_absorpt_correction_type 'empirical (10 psi scans)'
_exptl_crystal_colour 'dark red'
_exptl_crystal_density_diffrn 1.676
_exptl_crystal_description plate
_exptl_crystal_F_000 564
_exptl_crystal_size_max 0.30
_exptl_crystal_size_mid 0.30
_exptl_crystal_size_min 0.1
_refine_diff_density_max 0.837
_refine_diff_density_min -1.479
_refine_diff_density_rms 0.373
_refine_ls_extinction_method none
_refine_ls_goodness_of_fit_all 1.296
_refine_ls_goodness_of_fit_obs 1.148
_refine_ls_matrix_type full
_refine_ls_number_parameters 271
_refine_ls_number_reflns 2931
_refine_ls_number_restraints 0
_refine_ls_restrained_S_all 1.296
_refine_ls_restrained_S_obs 1.148
_refine_ls_R_factor_all 0.1122
_refine_ls_R_factor_obs 0.0529
_refine_ls_shift/esd_max 0.000
_refine_ls_shift/esd_mean 0.000
_refine_ls_structure_factor_coef Fsqd
_refine_ls_weighting_details 'w=1/[\s^2^(Fo^2^)+(0.1000P)^2^+0.0000P] where P=(Fo^2^+2Fc^2^)/3'
_refine_ls_weighting_scheme calc
_refine_ls_wR_factor_all 0.2068
_refine_ls_wR_factor_obs 0.1474
_reflns_number_observed 1986
_reflns_number_total 2931
_reflns_observed_criterion >2sigma(I)
_cod_data_source_file b707709sup1.cif
_cod_data_source_block mm9610
_cod_depositor_comments
;
The following automatic conversions were performed:

'_refine_ls_weighting_scheme' value 'calc
w=1/[\s^2^(Fo^2^)+(0.1000P)^2^+0.0000P] where P=(Fo^2^+2Fc^2^)/3' was
changed to 'calc'. New tag '_refine_ls_weighting_details' was
created. The value of the new tag was set to
'w=1/[\s^2^(Fo^2^)+(0.1000P)^2^+0.0000P] where P=(Fo^2^+2Fc^2^)/3'.

Automatic conversion script
Id: cif_fix_values 3143 2015-03-26 13:38:13Z robertas 
;
_cod_original_cell_volume 1120.0(4)
_cod_original_sg_symbol_H-M P-1
_cod_database_code 7027887

loop_
_symmetry_equiv_pos_as_xyz
'x, y, z'
'-x, -y, -z'

loop_
_atom_site_aniso_label
_atom_site_aniso_U_11
_atom_site_aniso_U_22
_atom_site_aniso_U_33
_atom_site_aniso_U_23
_atom_site_aniso_U_13
_atom_site_aniso_U_12
Co1 0.0441(9) 0.0434(9) 0.0416(9) 0.0029(6) 0.0069(6) -0.0087(6)
Co2 0.0391(8) 0.0474(9) 0.0417(8) 0.0033(6) -0.0006(6) -0.0031(6)
Co3 0.0455(9) 0.0604(10) 0.0453(9) 0.0086(7) -0.0023(7) -0.0159(7)
S1 0.046(2) 0.066(2) 0.048(2) 0.0143(14) 0.0097(13) -0.0124(13)
O1 0.096(7) 0.114(8) 0.074(6) 0.023(6) 0.042(6) -0.020(6)
N1 0.040(5) 0.043(5) 0.037(5) 0.008(4) 0.001(4) -0.003(4)
C1 0.065(8) 0.060(7) 0.047(7) 0.000(6) 0.014(6) -0.006(6)
O2 0.126(9) 0.043(6) 0.131(9) 0.000(6) 0.044(7) -0.013(6)
C2 0.062(8) 0.052(8) 0.069(8) -0.005(6) 0.015(6) -0.013(6)
O3 0.111(8) 0.129(9) 0.065(6) 0.037(6) 0.003(6) -0.041(7)
C3 0.056(8) 0.075(9) 0.055(8) 0.005(7) -0.007(6) -0.023(6)
O4 0.115(9) 0.075(7) 0.101(8) -0.010(6) 0.008(6) -0.045(6)
C4 0.068(9) 0.072(9) 0.057(8) 0.016(7) 0.003(6) -0.018(7)
O5 0.060(7) 0.101(8) 0.143(10) 0.026(7) 0.017(7) 0.022(6)
C5 0.073(10) 0.071(9) 0.055(8) 0.013(6) -0.011(7) -0.025(7)
C6 0.060(8) 0.056(8) 0.056(7) 0.019(6) -0.015(6) 0.000(6)
O6 0.095(8) 0.106(8) 0.115(9) 0.068(7) -0.005(6) -0.029(6)
O7 0.082(7) 0.107(8) 0.093(7) -0.034(6) 0.030(6) 0.013(6)
C7 0.056(8) 0.070(8) 0.052(7) -0.002(6) -0.003(6) -0.002(6)
C8 0.109(14) 0.083(11) 0.141(15) 0.009(10) -0.081(12) 0.008(10)
C9 0.049(8) 0.113(12) 0.127(13) 0.061(10) 0.029(8) 0.024(8)
C10 0.086(10) 0.097(11) 0.080(9) 0.048(8) 0.015(8) 0.014(8)
C11 0.036(6) 0.056(7) 0.068(7) 0.016(6) 0.006(5) 0.009(5)
C12 0.036(6) 0.055(7) 0.035(6) 0.011(5) 0.001(4) -0.006(5)
C13 0.035(6) 0.045(6) 0.041(6) 0.007(5) -0.008(5) -0.003(5)
C14 0.051(7) 0.055(7) 0.057(7) 0.013(6) 0.002(6) -0.008(6)
C15 0.059(8) 0.055(8) 0.083(10) 0.015(7) -0.011(7) -0.016(6)
C16 0.065(9) 0.053(8) 0.085(10) -0.012(7) -0.016(8) 0.004(7)
C17 0.066(8) 0.094(10) 0.043(7) -0.012(7) 0.006(6) -0.009(8)
C18 0.061(7) 0.073(8) 0.031(6) 0.009(6) 0.001(5) -0.011(6)

loop_
_atom_site_label
_atom_site_type_symbol
_atom_site_fract_x
_atom_site_fract_y
_atom_site_fract_z
_atom_site_U_iso_or_equiv
_atom_site_thermal_displace_type
_atom_site_occupancy
_atom_site_calc_flag
_atom_site_refinement_flags
Co1 Co 0.5347(2) 0.15356(9) 0.3106(2) 0.0439(5) Uani 1 d .
Co2 Co 0.4233(2) 0.29831(9) 0.4173(2) 0.0451(5) Uani 1 d .
Co3 Co 0.2552(2) 0.19834(10) 0.1838(2) 0.0515(5) Uani 1 d .
S1 S 0.3360(3) 0.1790(2) 0.4328(3) 0.0524(7) Uani 1 d .
O1 O 0.6943(11) 0.1907(7) 0.0647(12) 0.090(3) Uani 1 d .
N1 N 0.6865(9) 0.2031(5) 0.5132(9) 0.041(2) Uani 1 d .
C1 C 0.6346(14) 0.1766(8) 0.1595(14) 0.059(3) Uani 1 d .
O2 O 0.5596(13) -0.0378(6) 0.2184(14) 0.100(3) Uani 1 d .
C2 C 0.5561(14) 0.0348(8) 0.2589(15) 0.063(3) Uani 1 d .
O3 O 0.3450(13) 0.2653(7) -0.0776(12) 0.098(3) Uani 1 d .
C3 C 0.3130(14) 0.2402(8) 0.0250(16) 0.065(3) Uani 1 d .
O4 O 0.1620(13) 0.0236(7) -0.0063(13) 0.101(3) Uani 1 d .
C4 C 0.1953(14) 0.0911(9) 0.0694(15) 0.066(3) Uani 1 d .
O5 O -0.0288(12) 0.3147(7) 0.2343(14) 0.104(4) Uani 1 d .
C5 C 0.0769(17) 0.2709(9) 0.2145(15) 0.068(3) Uani 1 d .
C6 C 0.4985(14) 0.3661(8) 0.3133(14) 0.060(3) Uani 1 d .
O6 O 0.5498(12) 0.4063(7) 0.2464(13) 0.100(4) Uani 1 d .
O7 O 0.2446(12) 0.4262(7) 0.6390(13) 0.104(4) Uani 1 d .
C7 C 0.3144(14) 0.3793(8) 0.5558(15) 0.064(3) Uani 1 d .
C8 C 0.9280(19) 0.2188(10) 0.7343(21) 0.130(8) Uani 1 d .
H8A H 0.9644(19) 0.2637(10) 0.6960(21) 0.195 Uiso 1 calc R
H8B H 1.0153(19) 0.1854(10) 0.7822(21) 0.195 Uiso 1 calc R
H8C H 0.8643(19) 0.2451(10) 0.8156(21) 0.195 Uiso 1 calc R
C9 C 0.9251(15) 0.1179(10) 0.4538(19) 0.091(5) Uani 1 d .
H9A H 0.9587(15) 0.1633(10) 0.4144(19) 0.136 Uiso 1 calc R
H9B H 0.8605(15) 0.0812(10) 0.3652(19) 0.136 Uiso 1 calc R
H9C H 1.0141(15) 0.0833(10) 0.4954(19) 0.136 Uiso 1 calc R
C10 C 0.7782(17) 0.0891(9) 0.6559(17) 0.085(4) Uani 1 d .
H10A H 0.7178(17) 0.0502(9) 0.5671(17) 0.127 Uiso 1 calc R
H10B H 0.7155(17) 0.1163(9) 0.7377(17) 0.127 Uiso 1 calc R
H10C H 0.8665(17) 0.0566(9) 0.7043(17) 0.127 Uiso 1 calc R
C11 C 0.8332(12) 0.1588(7) 0.5907(14) 0.055(3) Uani 1 d .
C12 C 0.6270(11) 0.2820(7) 0.5547(11) 0.042(2) Uani 1 d .
C13 C 0.6903(11) 0.3586(6) 0.6791(12) 0.043(2) Uani 1 d .
C14 C 0.7888(12) 0.4085(7) 0.6386(14) 0.055(3) Uani 1 d .
H14 H 0.8151(12) 0.3935(7) 0.5340(14) 0.066 Uiso 1 calc R
C15 C 0.8484(14) 0.4804(8) 0.7519(17) 0.069(3) Uani 1 d .
H15 H 0.9168(14) 0.5131(8) 0.7251(17) 0.082 Uiso 1 calc R
C16 C 0.8057(16) 0.5038(8) 0.9067(18) 0.077(4) Uani 1 d .
H16 H 0.8433(16) 0.5531(8) 0.9832(18) 0.093 Uiso 1 calc R
C17 C 0.7094(15) 0.4548(9) 0.9452(14) 0.073(4) Uani 1 d .
H17 H 0.6846(15) 0.4696(9) 1.0504(14) 0.087 Uiso 1 calc R
C18 C 0.6475(13) 0.3842(8) 0.8347(12) 0.056(3) Uani 1 d .
H18 H 0.5773(13) 0.3531(8) 0.8625(12) 0.067 Uiso 1 calc R

loop_
_atom_type_symbol
_atom_type_description
_atom_type_scat_dispersion_real
_atom_type_scat_dispersion_imag
_atom_type_scat_source
C C 0.0033 0.0016 'International Tables Vol C Tables 4.2.6.8 and 6.1.1.4'
H H 0.0000 0.0000 'International Tables Vol C Tables 4.2.6.8 and 6.1.1.4'
O O 0.0106 0.0060 'International Tables Vol C Tables 4.2.6.8 and 6.1.1.4'
Co Co 0.3494 0.9721 'International Tables Vol C Tables 4.2.6.8 and 6.1.1.4'
S S 0.1246 0.1234 'International Tables Vol C Tables 4.2.6.8 and 6.1.1.4'
N N 0.0061 0.0033 'International Tables Vol C Tables 4.2.6.8 and 6.1.1.4'

loop_
_geom_angle_atom_site_label_1
_geom_angle_atom_site_label_2
_geom_angle_atom_site_label_3
_geom_angle
C2 Co1 C1 99.9(5)
C2 Co1 N1 111.2(5)
C1 Co1 N1 97.6(4)
C2 Co1 S1 101.9(4)
C1 Co1 S1 148.7(4)
N1 Co1 S1 95.0(2)
C2 Co1 Co2 158.1(4)
C1 Co1 Co2 100.0(4)
N1 Co1 Co2 74.9(2)
S1 Co1 Co2 56.13(9)
C2 Co1 Co3 106.8(4)
C1 Co1 Co3 98.2(4)
N1 Co1 Co3 135.3(2)
S1 Co1 Co3 54.08(9)
Co2 Co1 Co3 61.28(6)
C6 Co2 C7 101.9(6)
C6 Co2 C12 92.0(5)
C7 Co2 C12 103.8(5)
C6 Co2 S1 153.8(4)
C7 Co2 S1 100.4(4)
C12 Co2 S1 95.8(3)
C6 Co2 Co1 103.6(4)
C7 Co2 Co1 154.2(4)
C12 Co2 Co1 71.9(3)
S1 Co2 Co1 55.94(9)
C6 Co2 Co3 103.1(4)
C7 Co2 Co3 114.5(4)
C12 Co2 Co3 134.2(3)
S1 Co2 Co3 54.54(8)
Co1 Co2 Co3 62.55(6)
C4 Co3 C3 101.6(5)
C4 Co3 C5 107.6(6)
C3 Co3 C5 99.4(6)
C4 Co3 S1 102.7(4)
C3 Co3 S1 142.2(4)
C5 Co3 S1 100.3(4)
C4 Co3 Co2 152.2(4)
C3 Co3 Co2 93.5(4)
C5 Co3 Co2 92.5(4)
S1 Co3 Co2 53.71(9)
C4 Co3 Co1 99.0(4)
C3 Co3 Co1 94.8(4)
C5 Co3 Co1 146.4(4)
S1 Co3 Co1 53.09(8)
Co2 Co3 Co1 56.17(5)
Co1 S1 Co2 67.93(9)
Co1 S1 Co3 72.83(10)
Co2 S1 Co3 71.75(10)
C12 N1 C11 130.0(8)
C12 N1 Co1 101.6(6)
C11 N1 Co1 128.4(7)
O1 C1 Co1 179.0(11)
O2 C2 Co1 174.8(12)
O3 C3 Co3 177.8(11)
O4 C4 Co3 177.2(12)
O5 C5 Co3 179.3(11)
O6 C6 Co2 177.5(12)
O7 C7 Co2 177.4(13)
N1 C11 C10 104.7(9)
N1 C11 C8 114.1(9)
C10 C11 C8 107.9(12)
N1 C11 C9 106.7(9)
C10 C11 C9 110.9(11)
C8 C11 C9 112.2(12)
N1 C12 C13 130.6(9)
N1 C12 Co2 111.1(7)
C13 C12 Co2 118.3(7)
C14 C13 C18 118.9(10)
C14 C13 C12 119.4(9)
C18 C13 C12 121.6(9)
C15 C14 C13 120.5(11)
C14 C15 C16 119.5(12)
C17 C16 C15 119.7(12)
C16 C17 C18 121.9(12)
C17 C18 C13 119.5(11)

loop_
_geom_bond_atom_site_label_1
_geom_bond_atom_site_label_2
_geom_bond_distance
Co1 C2 1.814(13)
Co1 C1 1.818(13)
Co1 N1 2.010(8)
Co1 S1 2.155(3)
Co1 Co2 2.411(2)
Co1 Co3 2.575(2)
Co2 C6 1.797(14)
Co2 C7 1.832(13)
Co2 C12 1.964(9)
Co2 S1 2.160(3)
Co2 Co3 2.545(2)
Co3 C4 1.814(13)
Co3 C3 1.818(14)
Co3 C5 1.85(2)
Co3 S1 2.183(3)
O1 C1 1.122(13)
N1 C12 1.285(12)
N1 C11 1.507(13)
O2 C2 1.111(13)
O3 C3 1.137(14)
O4 C4 1.139(14)
O5 C5 1.11(2)
C6 O6 1.131(14)
O7 C7 1.109(13)
C8 C11 1.52(2)
C9 C11 1.52(2)
C10 C11 1.51(2)
C12 C13 1.481(14)
C13 C14 1.379(14)
C13 C18 1.398(14)
C14 C15 1.38(2)
C15 C16 1.39(2)
C16 C17 1.35(2)
C17 C18 1.36(2)
